data_4109881
loop_
_publ_author_name
'Rui Cao'
'Travis M. Anderson'
'Paula M. B. Piccoli'
'Arthur J. Schultz'
'Thomas F. Koetzle'
'Yurii V. Geletii'
'Elena Slonkina'
'Britt Hedman'
'Keith O. Hodgson'
'Kenneth I. Hardcastle'
'Xikui Fang'
'Martin L. Kirk'
'Sushilla Knottenbelt'
'Paul K\"ogerler'
'Djamaladdin G. Musaev'
'Keiji Morokuma'
'Masashi Takahashi'
'Craig L. Hill'

_publ_contact_author_address ' ?'
_publ_contact_author_email ajschultz@anl.gov
_publ_contact_author_fax 1(630)2523465
_publ_contact_author_name 'Schultz, Arthur J.'
_publ_contact_author_phone 1(630)2524163
_publ_section_title
;
 Terminal Gold-Oxo Complexes
;
_journal_name_full 'Journal of the American Chemical Society'
_journal_page_first 11118
_journal_page_last 11133
_journal_paper_doi 10.1021/ja072456n
_journal_volume 129
_journal_year 2007
_chemical_formula_sum 'Au0.88 H20 K12.5 O80 P2 W18'
_chemical_formula_weight 5332.90
_chemical_name_systematic ' ?'
_space_group_IT_number 70
_symmetry_cell_setting orthorhombic
_symmetry_space_group_name_Hall '-F 2uv 2vw'
_symmetry_space_group_name_H-M 'F d d d :2'
_audit_author_name 'Paula M. B. Piccoli'
_audit_creation_date 2006-06-30T13:37
_audit_creation_method 'from EXP file using GSAS2CIF'
_audit_update_record ' 2006-06-30T13:37  Initial CIF as created by GSAS2CIF'
_cell_angle_alpha 90.0
_cell_angle_beta 90.0
_cell_angle_gamma 90.0
_cell_formula_units_Z 16
_cell_length_a 28.721(18)
_cell_length_b 31.61(4)
_cell_length_c 39.159(14)
_cell_measurement_reflns_used 10155
_cell_measurement_temperature 30
_cell_volume 35551(5)
_computing_cell_refinement 'LATCON (local program)'
_computing_data_collection
;
IPNS SCD time-of-flight neutron Laue diffractometer   (Schultz <i>et al.</i>,
1984)
;
_computing_data_reduction 'ANVRED (local program)'
_computing_structure_refinement 'GSAS (Larson & Von Dreele, 2004)'
_diffrn_ambient_temperature 30
_diffrn_measured_fraction_theta_full 'not applicable to TOF Laue technique'
_diffrn_measured_fraction_theta_max 'not applicable to TOF Laue technique'
_diffrn_measurement_device_type 'IPNS single crystal diffractometer'
_diffrn_measurement_method 'Time-of-flight Laue'
_diffrn_radiation_monochromator 'not applicable to TOF Laue technique'
_diffrn_radiation_probe neutron
_diffrn_radiation_source 'Intense Pulsed Neutron Source'
_diffrn_radiation_type 'neutron, white beam'
_diffrn_radiation_wavelength 0.7-4.2
_diffrn_reflns_limit_h_max 9
_diffrn_reflns_limit_h_min -27
_diffrn_reflns_limit_k_max 31
_diffrn_reflns_limit_k_min -28
_diffrn_reflns_limit_l_max 12
_diffrn_reflns_limit_l_min -38
_diffrn_reflns_number 10155
_diffrn_reflns_theta_full 'not applicable to TOF Laue technique'
_diffrn_reflns_theta_max 'not applicable to TOF Laue technique'
_diffrn_reflns_theta_min 'not applicable to TOF Laue technique'
_diffrn_standards_decay_% 0
_diffrn_standards_number 0
_exptl_absorpt_coefficient_mu '0.540 + 0.405\l cm^-1'
_exptl_absorpt_correction_T_max 0.9133
_exptl_absorpt_correction_T_min 0.6414
_exptl_absorpt_correction_type gaussian
_exptl_absorpt_process_details '(IPNS ANVRED; local program'
_exptl_crystal_colour orange
_exptl_crystal_description block
_exptl_crystal_size_max 4
_exptl_crystal_size_mid 3
_exptl_crystal_size_min 1
_exptl_crystal_size_rad 1.53
_pd_block_id 2006-06-30T13:37|AU-OXO_phase1|Paula_M._B._Piccoli||
_pd_phase_name 'au-oxo at 30 K'
_refine_ls_extinction_coef 1.2(1)E-03
_refine_ls_extinction_method 'B-C type 1 Lorentzian'
_refine_ls_goodness_of_fit_all 2.99
_refine_ls_goodness_of_fit_ref 2.99
_refine_ls_hydrogen_treatment refU
_refine_ls_matrix_type full
_refine_ls_number_constraints 0
_refine_ls_number_parameters 306
_refine_ls_number_restraints 0
_refine_ls_restrained_S_all 2.99
_refine_ls_R_factor_all 0.193
_refine_ls_R_factor_gt 0.186
_refine_ls_shift/su_max 0.03
_refine_ls_shift/su_mean 0.00
_refine_ls_structure_factor_coef F^2^
_refine_ls_weighting_details 'calc w=1/[\sFo^2 + (0.002*Fo^2)^2]^2'
_refine_ls_weighting_scheme calc
_refine_ls_wR_factor_ref 0.104
_reflns_d_resolution_high 0.996
_reflns_d_resolution_low 7.884
_reflns_limit_h_max 17
_reflns_limit_h_min -28
_reflns_limit_k_max 31
_reflns_limit_k_min -28
_reflns_limit_l_max 20
_reflns_limit_l_min -38
_reflns_number_gt 2986
_reflns_number_total 3435
_reflns_threshold_expression I>3u(I)
_cod_data_source_file ja072456nsi20070624_042644.cif
_cod_data_source_block AU-OXO_phase_1
_cod_original_cell_volume 35555(51)
_cod_original_sg_symbol_H-M 'F d d d'
_cod_original_formula_sum 'Au0.88 H20 K12.50 O80 P2 W18'
_cod_database_code 4109881
_cod_database_fobs_code 4109881

loop_
_symmetry_equiv_pos_site_id
_symmetry_equiv_pos_as_xyz
1 +x,+y,+z
2 -x,+y+1/4,+z+1/4
3 +x+1/4,-y,+z+1/4
4 -x+3/4,-y+1/4,+z+1/2
-1 -x,-y,-z
-2 +x,-y+3/4,-z+3/4
-3 -x+3/4,+y,-z+3/4
-4 +x+1/4,+y+3/4,-z+1/2
101 +x,+y+1/2,+z+1/2
102 -x,+y+3/4,+z+3/4
103 +x+1/4,-y+1/2,+z+3/4
104 -x+3/4,-y+3/4,+z
-101 -x,-y+1/2,-z+1/2
-102 +x,-y+1/4,-z+1/4
-103 -x+3/4,+y+1/2,-z+1/4
-104 +x+1/4,+y+1/4,-z
201 +x+1/2,+y,+z+1/2
202 -x+1/2,+y+1/4,+z+3/4
203 +x+3/4,-y,+z+3/4
204 -x+1/4,-y+1/4,+z
-201 -x+1/2,-y,-z+1/2
-202 +x+1/2,-y+3/4,-z+1/4
-203 -x+1/4,+y,-z+1/4
-204 +x+3/4,+y+3/4,-z
301 +x+1/2,+y+1/2,+z
302 -x+1/2,+y+3/4,+z+1/4
303 +x+3/4,-y+1/2,+z+1/4
304 -x+1/4,-y+3/4,+z+1/2
-301 -x+1/2,-y+1/2,-z
-302 +x+1/2,-y+1/4,-z+3/4
-303 -x+1/4,+y+1/2,-z+3/4
-304 +x+3/4,+y+1/4,-z+1/2

loop_
_atom_site_type_symbol
_atom_site_label
_atom_site_fract_x
_atom_site_fract_y
_atom_site_fract_z
_atom_site_occupancy
_atom_site_thermal_displace_type
_atom_site_U_iso_or_equiv
_atom_site_symmetry_multiplicity
Au Au1 0.7085(6) 0.875 0.375 0.88(5) Uiso 0.062(10) 16
K K1 0.75 1.0 0.25 1.0 Uiso 0.019(6) 16
K K2 0.6561(5) 0.7850(4) 0.31863(31) 1.0 Uiso 0.001(4) 32
K K3 0.7800(7) 0.8527(6) 0.2031(4) 1.0 Uiso 0.034(5) 32
K K4 0.8168(11) 0.9302(10) 0.4161(7) 0.5 Uiso 0.017(8) 32
K K6 0.5610(6) 0.8464(6) 0.3544(4) 1.0 Uiso 0.035(5) 32
O O1 0.6587(4) 0.95177(34) 0.17990(25) 1.0 Uiso 0.0232(29) 32
O O2 0.4942(4) 1.02987(35) 0.21258(25) 1.0 Uiso 0.0266(30) 32
O O3 0.6598(4) 1.08928(32) 0.26678(22) 1.0 Uiso 0.0178(28) 32
O O4 0.6576(4) 1.01185(33) 0.23382(24) 1.0 Uiso 0.0215(28) 32
O O5 0.5798(4) 0.98385(32) 0.20700(25) 1.0 Uiso 0.0222(28) 32
O O6 0.57734(35) 1.04909(30) 0.24825(24) 1.0 Uiso 0.0181(27) 32
O O7 0.5043(4) 1.0154(4) 0.28393(27) 1.0 Uiso 0.0373(34) 32
O O8 0.5094(4) 0.9499(4) 0.24188(27) 1.0 Uiso 0.0377(35) 32
O O9 0.60430(34) 1.04716(32) 0.31499(23) 1.0 Uiso 0.0195(29) 32
O O10 0.59405(33) 0.97413(30) 0.27235(22) 1.0 Uiso 0.0107(26) 32
O O11 0.6053(4) 0.90739(31) 0.22526(23) 1.0 Uiso 0.0169(27) 32
O O12 0.68239(35) 1.01208(32) 0.29939(24) 1.0 Uiso 0.0213(30) 32
O O13 0.6829(4) 0.93344(33) 0.24893(25) 1.0 Uiso 0.0248(29) 32
O O14 0.7461(4) 0.87318(34) 0.26440(25) 1.0 Uiso 0.0263(30) 32
O O15 0.72916(35) 0.94098(33) 0.30801(24) 1.0 Uiso 0.0181(28) 32
O O16 0.74237(35) 1.00972(32) 0.35229(23) 1.0 Uiso 0.0162(28) 32
O O17 0.64927(33) 1.00360(31) 0.36162(22) 1.0 Uiso 0.0095(25) 32
O O18 0.59732(35) 1.07776(33) 0.38197(23) 1.0 Uiso 0.0168(27) 32
O O19 0.5230(4) 1.0373(4) 0.34718(29) 1.0 Uiso 0.043(4) 32
O O20 0.4330(4) 1.0181(4) 0.32818(30) 1.0 Uiso 0.0432(35) 32
O O21 0.47394(33) 0.94451(31) 0.30384(22) 1.0 Uiso 0.0120(27) 32
O O22 0.4322(4) 0.8971(4) 0.25118(28) 1.0 Uiso 0.0377(33) 32
O O23 0.5225(4) 0.86665(34) 0.24032(24) 1.0 Uiso 0.0245(30) 32
O O24 0.5983(4) 0.8162(4) 0.22012(27) 1.0 Uiso 0.0353(34) 32
O O25 0.6482(4) 0.86200(33) 0.27079(24) 1.0 Uiso 0.0192(28) 32
O O26 0.56486(34) 0.90461(31) 0.29377(22) 1.0 Uiso 0.0149(27) 32
O O27 0.63941(33) 0.93316(32) 0.31575(21) 1.0 Uiso 0.0116(26) 32
O O28 0.56380(33) 0.96863(30) 0.33169(22) 1.0 Uiso 0.0109(26) 32
O O29 0.47972(35) 0.96712(34) 0.37077(24) 1.0 Uiso 0.0186(29) 32
O O30 0.57162(35) 0.99879(32) 0.39777(22) 1.0 Uiso 0.0146(27) 32
O O31 0.4811(4) 0.86034(34) 0.30381(24) 1.0 Uiso 0.0232(30) 32
O O32 0.6990(4) 0.9339(4) 0.36983(25) 1.0 Uiso 0.0251(30) 32
O O33 0.5726(4) 0.8185(4) 0.28662(26) 1.0 Uiso 0.0384(34) 32
O O34 0.6998(4) 0.86836(34) 0.32718(27) 1.0 Uiso 0.0303(32) 32
O O35 0.7702(5) 0.875 0.375 1.0 Uiso 0.014(4) 16
O O1W 0.6395(8) 0.875 0.375 1.0 Uiso 0.081(7) 16
P P1 0.5906(5) 0.9451(4) 0.30424(31) 1.0 Uiso 0.033(4) 32
W W1 0.5293(4) 1.0042(4) 0.24100(26) 1.0 Uiso 0.0133(32) 32
W W2 0.6344(4) 1.0442(4) 0.27349(27) 1.0 Uiso 0.0131(32) 32
W W3 0.6326(4) 0.9577(4) 0.21881(27) 1.0 Uiso 0.0119(33) 32
W W4 0.6961(4) 0.8964(4) 0.28361(30) 1.0 Uiso 0.025(4) 32
W W5 0.5873(4) 0.8534(4) 0.25301(28) 1.0 Uiso 0.0150(32) 32
W W6 0.4834(5) 0.8992(5) 0.27381(34) 1.0 Uiso 0.035(4) 32
W W7 0.4854(5) 0.9921(4) 0.33126(32) 1.0 Uiso 0.031(4) 32
W W8 0.5848(4) 1.0283(4) 0.36331(28) 1.0 Uiso 0.0148(33) 32
W W9 0.6987(5) 0.9785(4) 0.33783(30) 1.0 Uiso 0.029(4) 32
O O2W 0.6479(5) 0.7505(4) 0.24799(31) 1.0 Uiso 0.0310(33) 32
H H2A 0.6337(9) 0.7674(8) 0.2312(7) 1.0 Uiso 0.076(8) 32
H H2B 0.6768(12) 0.7399(9) 0.2388(7) 1.0 Uiso 0.100(9) 32
K K10 0.6798(6) 0.7052(6) 0.3163(4) 1.0 Uiso 0.036(5) 32
O O4W 0.8240(5) 0.9406(5) 0.3229(4) 1.0 Uiso 0.041(4) 32
H H4A 0.7869(9) 0.9390(7) 0.3215(6) 1.0 Uiso 0.066(7) 32
H H4B 0.8311(7) 0.9571(7) 0.3089(5) 1.0 Uiso 0.040(6) 32
O O5W 0.6878(5) 0.8612(5) 0.1849(4) 1.0 Uiso 0.036(4) 32
H H5A 0.6773(11) 0.8247(10) 0.1824(6) 1.0 Uiso 0.099(9) 32
H H5B 0.6762(11) 0.8724(9) 0.1964(8) 1.0 Uiso 0.079(11) 32
O O6W 0.8048(5) 0.8968(5) 0.14538(33) 1.0 Uiso 0.029(4) 32
H H6A 0.8174(9) 0.8826(8) 0.1392(6) 1.0 Uiso 0.047(8) 32
H H6B 0.8285(12) 0.9239(11) 0.1464(7) 1.0 Uiso 0.113(10) 32
O O7W 0.8272(7) 1.0059(5) 0.3874(5) 1.0 Uiso 0.054(5) 32
H H7A 0.7995(17) 1.0093(14) 0.3765(10) 1.0 Uiso 0.153(16) 32
H H7B 0.8243(14) 1.0049(11) 0.4030(9) 1.0 Uiso 0.105(14) 32
K K7 0.7292(8) 0.9181(7) 0.0794(5) 1.0 Uiso 0.059(7) 32
K K8 0.375 0.875 0.1936(14) 0.5 Uiso 0.053(17) 16

loop_
_atom_type_symbol
_atom_type_number_in_cell
Au 14.041
K 200.0
O 1280.0
P 32.0
W 288.0
H 320.0

loop_
_geom_angle_atom_site_label_1
_geom_angle_atom_site_label_2
_geom_angle_atom_site_label_3
_geom_angle
_geom_angle_site_symmetry_1
_geom_angle_site_symmetry_3
_geom_angle_publ_flag
O32 Au1 O32 163.3(11) 1_555 -2_576 n
O32 Au1 O34 89.1(5) 1_555 1_555 n
O32 Au1 O34 88.7(5) 1_555 -2_576 n
O32 Au1 O35 98.3(6) 1_555 1_555 n
O32 Au1 O1W 81.7(6) 1_555 1_555 n
O32 Au1 O34 88.7(5) -2_576 1_555 n
O32 Au1 O34 89.1(5) -2_576 -2_576 n
O32 Au1 O35 98.3(6) -2_576 1_555 n
O32 Au1 O1W 81.7(6) -2_576 1_555 n
O34 Au1 O34 164.9(11) 1_555 -2_576 n
O34 Au1 O35 97.6(6) 1_555 1_555 n
O34 Au1 O1W 82.4(6) 1_555 1_555 n
O34 Au1 O35 97.6(6) -2_576 1_555 n
O34 Au1 O1W 82.4(6) -2_576 1_555 n
O35 Au1 O1W 179.972 1_555 1_555 n
O4 K1 O4 179.9802 1_555 -201_574 n
O4 K1 O12 57.70(28) 1_555 1_555 n
O4 K1 O12 122.29(28) 1_555 -201_464 n
O4 K1 O13 56.37(31) 1_555 1_555 n
O4 K1 O13 123.63(31) 1_555 -201_675 n
O4 K1 O15 93.81(28) 1_555 1_555 n
O4 K1 O15 86.19(28) 1_555 -201_675 n
O4 K1 W2 31.27(27) 1_555 1_555 n
O4 K1 W2 148.73(27) 1_555 -201_675 n
O4 K1 O12 122.30(28) -201_464 1_555 n
O4 K1 O12 57.70(28) -201_464 -201_464 n
O4 K1 O13 123.63(31) -201_675 1_555 n
O4 K1 O13 56.37(31) -201_675 -201_675 n
O4 K1 O15 86.19(28) -201_675 1_555 n
O4 K1 O15 93.81(28) -201_675 -201_675 n
O4 K1 W2 148.73(27) -201_675 1_555 n
O4 K1 W2 31.27(27) -201_675 -201_675 n
O12 K1 O12 179.9604 1_555 -201_464 n
O12 K1 O13 68.78(29) 1_555 1_555 n
O12 K1 O13 111.22(29) 1_555 -201_675 n
O12 K1 O15 54.31(29) 1_555 1_555 n
O12 K1 O15 125.69(29) 1_555 -201_675 n
O12 K1 W2 31.62(26) 1_555 1_555 n
O12 K1 W2 148.38(26) 1_555 -201_675 n
O12 K1 O13 111.22(29) -201_675 1_555 n
O12 K1 O13 68.78(29) -201_675 -201_675 n
O12 K1 O15 125.69(29) -201_675 1_555 n
O12 K1 O15 54.31(29) -201_675 -201_675 n
O12 K1 W2 148.38(26) -201_675 1_555 n
O12 K1 W2 31.62(26) -201_675 -201_675 n
O13 K1 O13 180.0 1_555 -201_675 n
O13 K1 O15 54.39(27) 1_555 1_555 n
O13 K1 O15 125.61(27) 1_555 -201_675 n
O13 K1 W2 71.19(29) 1_555 1_555 n
O13 K1 W2 108.81(29) 1_555 -201_675 n
O13 K1 O15 125.61(27) -201_675 1_555 n
O13 K1 O15 54.39(27) -201_675 -201_675 n
O13 K1 W2 108.81(29) -201_675 1_555 n
O13 K1 W2 71.19(29) -201_675 -201_675 n
O15 K1 O15 179.9287 1_555 -201_675 n
O15 K1 W2 82.42(26) 1_555 1_555 n
O15 K1 W2 97.58(26) 1_555 -201_675 n
O15 K1 W2 97.58(26) -201_675 1_555 n
O15 K1 W2 82.42(26) -201_675 -201_675 n
W2 K1 W2 180.0 1_555 -201_675 n
K6 K2 O2 150.9(6) 1_555 -4_545 n
K6 K2 O17 79.5(4) 1_555 -2_576 n
K6 K2 O25 75.9(5) 1_555 1_555 n
K6 K2 O30 53.5(4) 1_555 -2_576 n
K6 K2 O32 79.4(5) 1_555 -2_576 n
K6 K2 O33 49.6(4) 1_555 1_555 n
K6 K2 O34 78.3(5) 1_555 1_555 n
K6 K2 O2W 119.6(6) 1_555 1_555 n
K6 K2 K10 136.5(7) 1_555 1_555 n
O2 K2 O17 115.5(5) -4_656 -2_576 n
O2 K2 O25 81.2(4) -4_656 1_555 n
O2 K2 O30 155.4(6) -4_656 -2_576 n
O2 K2 O32 89.9(5) -4_656 -2_576 n
O2 K2 O33 125.1(5) -4_656 1_555 n
O2 K2 O34 73.5(5) -4_656 1_555 n
O2 K2 O2W 69.4(4) -4_656 1_555 n
O2 K2 K10 72.3(6) -4_656 1_555 n
O17 K2 O25 150.6(5) -2_576 1_555 n
O17 K2 O30 52.74(32) -2_576 -2_576 n
O17 K2 O32 53.4(4) -2_576 -2_576 n
O17 K2 O33 119.2(5) -2_576 1_555 n
O17 K2 O34 106.8(5) -2_576 1_555 n
O17 K2 O2W 133.7(6) -2_576 1_555 n
O17 K2 K10 69.8(5) -2_576 1_555 n
O25 K2 O30 119.7(5) 1_555 -2_576 n
O25 K2 O32 105.7(5) 1_555 -2_576 n
O25 K2 O33 52.3(4) 1_555 1_555 n
O25 K2 O34 52.5(4) 1_555 1_555 n
O25 K2 O2W 73.7(4) 1_555 1_555 n
O25 K2 K10 139.5(6) 1_555 1_555 n
O30 K2 O32 95.8(4) -2_576 -2_576 n
O30 K2 O33 69.4(4) -2_576 1_555 n
O30 K2 O34 128.6(5) -2_576 1_555 n
O30 K2 O2W 102.4(5) -2_576 1_555 n
O30 K2 K10 83.1(6) -2_576 1_555 n
O32 K2 O33 126.1(6) -2_576 1_555 n
O32 K2 O34 54.2(4) -2_576 1_555 n
O32 K2 O2W 159.2(6) -2_576 1_555 n
O32 K2 K10 104.3(6) -2_576 1_555 n
O33 K2 O34 94.3(5) 1_555 1_555 n
O33 K2 O2W 70.6(5) 1_555 1_555 n
O33 K2 K10 123.5(7) 1_555 1_555 n
O34 K2 O2W 117.9(5) 1_555 1_555 n
O34 K2 K10 139.3(7) 1_555 1_555 n
O2W K2 K10 68.6(6) 1_555 1_555 n
O3 K3 O6 79.3(5) -201_574 -4_555 n
O3 K3 O7 135.4(7) -201_464 -4_445 n
O3 K3 O9 92.7(6) -201_565 -4_546 n
O3 K3 O14 71.7(5) -201_675 1_555 n
O3 K3 O19 144.2(8) -201_675 -4_656 n
O3 K3 W2 73.5(5) -201_675 -4_656 n
O3 K3 O5W 129.9(8) -201_675 1_555 n
O3 K3 H5B 120.5(9) -201_675 1_555 n
O3 K3 O6W 81.5(6) -201_675 1_555 n
O3 K3 H6A 85.4(7) -201_675 1_555 n
O6 K3 O7 56.4(4) -4_445 -4_445 n
O6 K3 O9 56.7(4) -4_546 -4_546 n
O6 K3 O14 73.8(5) -4_656 1_555 n
O6 K3 O19 93.6(6) -4_656 -4_656 n
O6 K3 W2 31.63(32) -4_656 -4_656 n
O6 K3 O5W 132.9(8) -4_656 1_555 n
O6 K3 H5B 129.5(8) -4_656 1_555 n
O6 K3 O6W 135.8(8) -4_656 1_555 n
O6 K3 H6A 126.1(9) -4_656 1_555 n
O7 K3 O9 69.4(5) -4_546 -4_546 n
O7 K3 O14 89.0(6) -4_656 1_555 n
O7 K3 O19 54.2(5) -4_656 -4_656 n
O7 K3 W2 71.5(5) -4_656 -4_656 n
O7 K3 O5W 83.9(7) -4_656 1_555 n
O7 K3 H5B 87.8(8) -4_656 1_555 n
O7 K3 O6W 133.8(8) -4_656 1_555 n
O7 K3 H6A 123.9(8) -4_656 1_555 n
O9 K3 O14 130.2(7) -4_656 1_555 n
O9 K3 O19 55.7(5) -4_656 -4_656 n
O9 K3 W2 29.97(32) -4_656 -4_656 n
O9 K3 O5W 135.6(8) -4_656 1_555 n
O9 K3 H5B 146.4(9) -4_656 1_555 n
O9 K3 O6W 85.1(6) -4_656 1_555 n
O9 K3 H6A 73.0(7) -4_656 1_555 n
O14 K3 O19 140.2(8) 1_555 -4_656 n
O14 K3 W2 101.4(6) 1_555 -4_656 n
O14 K3 O5W 81.9(7) 1_555 1_555 n
O14 K3 H5B 70.9(8) 1_555 1_555 n
O14 K3 O6W 135.2(9) 1_555 1_555 n
O14 K3 H6A 146.8(9) 1_555 1_555 n
O19 K3 W2 82.2(6) -4_656 -4_656 n
O19 K3 O5W 79.9(6) -4_656 1_555 n
O19 K3 H5B 91.1(8) -4_656 1_555 n
O19 K3 O6W 79.5(6) -4_656 1_555 n
O19 K3 H6A 70.5(7) -4_656 1_555 n
W2 K3 O5W 155.0(8) -4_656 1_555 n
W2 K3 H5B 158.3(8) -4_656 1_555 n
W2 K3 O6W 104.5(7) -4_656 1_555 n
W2 K3 H6A 94.5(7) -4_656 1_555 n
O5W K3 H5B 11.6(8) 1_555 1_555 n
O5W K3 O6W 89.2(6) 1_555 1_555 n
O5W K3 H6A 95.8(7) 1_555 1_555 n
H5B K3 O6W 94.4(8) 1_555 1_555 n
H5B K3 H6A 102.8(9) 1_555 1_555 n
O6W K3 H6A 12.5(8) 1_555 1_555 n
K4 K4 K4 62.0(7) -2_565 -3_745 n
K4 K4 O2 135.3(7) -2_465 3_575 n
K4 K4 O5 166.1(11) -2_465 3_575 n
K4 K4 O35 29.4(7) -2_576 1_555 n
K4 K4 W1 159.5(8) -2_576 3_575 n
K4 K4 O4W 99.7(6) -2_576 -3_756 n
K4 K4 O7W 112.0(11) -2_576 1_555 n
K4 K4 H7A 105.3(13) -2_576 1_555 n
K4 K4 H7B 124.9(15) -2_576 1_555 n
K4 K4 O2 155.3(6) -3_645 3_575 n
K4 K4 O5 105.4(7) -3_645 3_575 n
K4 K4 O35 86.8(8) -3_756 1_555 n
K4 K4 W1 138.5(8) -3_756 3_575 n
K4 K4 O4W 52.0(7) -3_756 -3_756 n
K4 K4 O7W 68.1(8) -3_756 1_555 n
K4 K4 H7A 76.1(11) -3_756 1_555 n
K4 K4 H7B 77.9(12) -3_756 1_555 n
O2 K4 O5 54.8(6) 3_575 3_575 n
O2 K4 O35 106.4(10) 3_575 1_555 n
O2 K4 W1 26.6(4) 3_575 3_575 n
O2 K4 O4W 123.4(10) 3_575 -3_756 n
O2 K4 O7W 87.5(10) 3_575 1_555 n
O2 K4 H7A 81.3(12) 3_575 1_555 n
O2 K4 H7B 77.5(13) 3_575 1_555 n
O5 K4 O35 154.6(12) 3_575 1_555 n
O5 K4 W1 33.5(4) 3_575 3_575 n
O5 K4 O4W 74.2(7) 3_575 -3_756 n
O5 K4 O7W 55.3(7) 3_575 1_555 n
O5 K4 H7A 64.2(11) 3_575 1_555 n
O5 K4 H7B 42.6(10) 3_575 1_555 n
O35 K4 W1 132.4(11) 1_555 3_575 n
O35 K4 O4W 129.1(11) 1_555 -3_756 n
O35 K4 O7W 112.4(11) 1_555 1_555 n
O35 K4 H7A 98.5(12) 1_555 1_555 n
O35 K4 H7B 122.8(14) 1_555 1_555 n
W1 K4 O4W 96.9(8) 3_575 -3_756 n
W1 K4 O7W 82.2(9) 3_575 1_555 n
W1 K4 H7A 83.9(11) 3_575 1_555 n
W1 K4 H7B 69.7(12) 3_575 1_555 n
O4W K4 O7W 81.6(9) -3_756 1_555 n
O4W K4 H7A 98.5(13) -3_756 1_555 n
O4W K4 H7B 80.9(13) -3_756 1_555 n
O7W K4 H7A 17.3(12) 1_555 1_555 n
O7W K4 H7B 12.9(11) 1_555 1_555 n
H7A K4 H7B 24.3(11) 1_555 1_555 n
K2 K6 K6 131.0(4) 1_555 -2_565 n
K2 K6 O26 89.7(5) 1_555 1_555 n
K2 K6 O28 86.6(5) 1_555 -2_576 n
K2 K6 O29 109.1(6) 1_555 -2_576 n
K2 K6 O30 51.8(4) 1_555 -2_576 n
K2 K6 O31 113.0(5) 1_555 1_555 n
K2 K6 O33 51.7(4) 1_555 1_555 n
K2 K6 O1W 69.4(5) 1_555 1_555 n
K6 K6 O26 94.0(10) -2_576 1_555 n
K6 K6 O28 87.7(8) -2_576 -2_576 n
K6 K6 O29 105.3(7) -2_576 -2_576 n
K6 K6 O30 139.6(10) -2_576 -2_576 n
K6 K6 O31 108.9(7) -2_576 1_555 n
K6 K6 O33 149.4(11) -2_576 1_555 n
K6 K6 O1W 61.8(5) -2_576 1_555 n
O26 K6 O28 176.1(7) 1_555 -2_576 n
O26 K6 O29 130.1(6) 1_555 -2_576 n
O26 K6 O30 125.6(6) 1_555 -2_576 n
O26 K6 O31 55.2(4) 1_555 1_555 n
O26 K6 O33 56.1(4) 1_555 1_555 n
O26 K6 O1W 90.0(6) 1_555 1_555 n
O28 K6 O29 52.5(4) -2_576 -2_576 n
O28 K6 O30 52.3(4) -2_576 -2_576 n
O28 K6 O31 127.5(7) -2_576 1_555 n
O28 K6 O33 121.7(7) -2_576 1_555 n
O28 K6 O1W 87.7(5) -2_576 1_555 n
O29 K6 O30 57.5(4) -2_576 -2_576 n
O29 K6 O31 75.1(5) -2_576 1_555 n
O29 K6 O33 100.0(6) -2_576 1_555 n
O29 K6 O1W 139.6(6) -2_576 1_555 n
O30 K6 O31 101.5(6) -2_576 1_555 n
O30 K6 O33 69.5(5) -2_576 1_555 n
O30 K6 O1W 105.7(6) -2_576 1_555 n
O31 K6 O33 61.6(5) 1_555 1_555 n
O31 K6 O1W 144.4(7) 1_555 1_555 n
O33 K6 O1W 107.6(7) 1_555 1_555 n
K2 O2 K4 109.4(7) -304_545 203_474 n
K2 O2 W1 147.3(7) -304_556 1_555 n
K2 O2 K10 51.0(5) -304_556 -304_556 n
K4 O2 W1 100.6(8) 203_474 1_555 n
K4 O2 K10 119.3(7) 203_474 -304_556 n
W1 O2 K10 102.7(7) 1_555 -304_556 n
K3 O3 W2 142.2(7) -201_675 1_555 n
K1 O4 W2 102.4(5) 1_555 1_555 n
K1 O4 W3 107.7(6) 1_555 1_555 n
W2 O4 W3 124.6(7) 1_555 1_555 n
K4 O5 W1 88.6(7) 203_474 1_555 n
K4 O5 W3 128.8(8) 203_474 1_555 n
K4 O5 K7 106.5(7) 203_474 -203_655 n
W1 O5 W3 124.9(7) 1_555 1_555 n
W1 O5 K7 97.1(6) 1_555 -203_655 n
W3 O5 K7 106.1(7) 1_555 -203_655 n
K3 O6 W1 100.6(6) -304_556 1_555 n
K3 O6 W2 96.3(6) -304_556 1_555 n
W1 O6 W2 127.2(7) 1_555 1_555 n
K3 O7 W1 103.9(7) -304_556 1_555 n
K3 O7 W7 104.4(6) -304_556 1_555 n
W1 O7 W7 147.5(8) 1_555 1_555 n
W1 O8 W6 145.3(8) 1_555 1_555 n
W1 O8 K10 99.2(7) 1_555 -304_556 n
W1 O8 K7 105.5(7) 1_555 -203_655 n
W6 O8 K10 101.6(6) 1_555 -304_556 n
W6 O8 K7 109.2(7) 1_555 -203_655 n
K10 O8 K7 55.6(5) -304_556 -203_655 n
K3 O9 W2 99.4(6) -304_556 1_555 n
K3 O9 W8 101.7(6) -304_556 1_555 n
W2 O9 W8 157.2(8) 1_555 1_555 n
W3 O11 W5 155.2(7) 1_555 1_555 n
W3 O11 K7 98.2(7) 1_555 -203_655 n
W5 O11 K7 104.0(6) 1_555 -203_655 n
K1 O12 W2 101.6(5) 1_555 1_555 n
K1 O12 W9 107.7(6) 1_555 1_555 n
W2 O12 W9 149.2(8) 1_555 1_555 n
K1 O13 W3 102.3(5) 1_555 1_555 n
K1 O13 W4 108.7(6) 1_555 1_555 n
W3 O13 W4 145.5(8) 1_555 1_555 n
K3 O14 W4 140.7(8) 1_555 1_555 n
K1 O15 W4 100.1(5) 1_555 1_555 n
K1 O15 W9 99.8(6) 1_555 1_555 n
W4 O15 W9 122.2(7) 1_555 1_555 n
K2 O17 W8 100.8(5) -2_576 1_555 n
K2 O17 W9 103.4(6) -2_576 1_555 n
K2 O17 K10 49.5(4) -2_576 -2_576 n
W8 O17 W9 151.4(7) 1_555 1_555 n
W8 O17 K10 93.7(5) 1_555 -2_576 n
W9 O17 K10 113.6(6) 1_555 -2_576 n
W8 O18 K8 147.6(8) 1_555 2_655 n
K3 O19 W7 111.0(7) -304_556 1_555 n
K3 O19 W8 105.7(7) -304_556 1_555 n
W7 O19 W8 121.8(9) 1_555 1_555 n
W6 O21 W7 161.2(8) 1_555 1_555 n
W6 O22 K10 114.8(7) 1_555 -304_556 n
W6 O22 K8 154.5(9) 1_555 1_555 n
K10 O22 K8 58.8(6) -304_556 1_555 n
W5 O23 W6 118.1(7) 1_555 1_555 n
W5 O23 K7 109.8(6) 1_555 -203_655 n
W6 O23 K7 106.9(7) 1_555 -203_655 n
K2 O25 W4 104.4(6) 1_555 1_555 n
K2 O25 W5 100.2(6) 1_555 1_555 n
W4 O25 W5 151.6(8) 1_555 1_555 n
K6 O26 P1 108.5(7) 1_555 1_555 n
K6 O28 P1 104.4(7) -2_576 1_555 n
K6 O29 W7 118.8(7) -2_576 1_555 n
K2 O30 K6 74.7(5) -2_565 -2_565 n
K2 O30 W8 111.8(6) -2_576 1_555 n
K6 O30 W8 123.4(7) -2_576 1_555 n
K6 O31 W6 121.4(7) 1_555 1_555 n
Au1 O32 K2 108.0(5) 1_555 -2_465 n
Au1 O32 W9 143.8(7) 1_555 1_555 n
K2 O32 W9 107.4(7) -2_576 1_555 n
K2 O33 K6 78.8(5) 1_555 1_555 n
K2 O33 W5 110.7(7) 1_555 1_555 n
K6 O33 W5 122.3(7) 1_555 1_555 n
Au1 O34 K2 105.5(5) 1_555 1_555 n
Au1 O34 W4 146.0(7) 1_555 1_555 n
K2 O34 W4 106.7(6) 1_555 1_555 n
Au1 O35 K4 119.4(7) 1_555 1_555 n
Au1 O35 K4 119.4(7) 1_555 -2_565 n
K4 O35 K4 121.1(14) 1_555 -2_565 n
Au1 O1W K6 151.8(5) 1_555 1_555 n
Au1 O1W K6 151.8(5) 1_555 -2_565 n
K6 O1W K6 56.4(9) 1_555 -2_565 n
O10 P1 O26 108.0(9) 1_555 1_555 n
O10 P1 O27 109.1(9) 1_555 1_555 n
O10 P1 O28 108.2(9) 1_555 1_555 n
O26 P1 O27 108.5(10) 1_555 1_555 n
O26 P1 O28 110.7(9) 1_555 1_555 n
O27 P1 O28 112.3(9) 1_555 1_555 n
K4 W1 O2 52.9(7) 203_474 1_555 n
K4 W1 O5 57.9(6) 203_474 1_555 n
K4 W1 O6 61.3(6) 203_474 1_555 n
K4 W1 O7 135.4(8) 203_474 1_555 n
K4 W1 O8 129.1(8) 203_474 1_555 n
O2 W1 O5 98.2(6) 1_555 1_555 n
O2 W1 O6 99.4(7) 1_555 1_555 n
O2 W1 O7 105.8(8) 1_555 1_555 n
O2 W1 O8 106.1(8) 1_555 1_555 n
O5 W1 O6 80.1(6) 1_555 1_555 n
O5 W1 O7 155.3(8) 1_555 1_555 n
O5 W1 O8 86.5(6) 1_555 1_555 n
O6 W1 O7 90.2(7) 1_555 1_555 n
O6 W1 O8 152.6(8) 1_555 1_555 n
O7 W1 O8 92.4(7) 1_555 1_555 n
K1 W2 K3 171.5(5) 1_555 -304_557 n
K1 W2 O3 83.6(6) 1_555 1_555 n
K1 W2 O4 46.4(4) 1_555 1_555 n
K1 W2 O6 131.7(5) 1_555 1_555 n
K1 W2 O9 131.0(6) 1_555 1_555 n
K1 W2 O12 46.8(4) 1_555 1_555 n
K3 W2 O3 88.0(7) -304_657 1_555 n
K3 W2 O4 137.6(6) -304_455 1_555 n
K3 W2 O6 52.1(5) -304_455 1_555 n
K3 W2 O9 50.7(5) -304_446 1_555 n
K3 W2 O12 134.6(6) -304_345 1_555 n
O3 W2 O4 100.1(7) 1_555 1_555 n
O3 W2 O6 103.3(8) 1_555 1_555 n
O3 W2 O9 108.0(8) 1_555 1_555 n
O3 W2 O12 102.7(8) 1_555 1_555 n
O4 W2 O6 85.7(6) 1_555 1_555 n
O4 W2 O9 151.4(8) 1_555 1_555 n
O4 W2 O12 84.4(6) 1_555 1_555 n
O6 W2 O9 92.8(7) 1_555 1_555 n
O6 W2 O12 153.5(8) 1_555 1_555 n
O9 W2 O12 84.4(6) 1_555 1_555 n
O1 W3 O4 101.7(7) 1_555 1_555 n
O1 W3 O5 101.1(7) 1_555 1_555 n
O1 W3 O11 102.8(8) 1_555 1_555 n
O1 W3 O13 99.6(7) 1_555 1_555 n
O4 W3 O5 89.0(7) 1_555 1_555 n
O4 W3 O11 154.1(8) 1_555 1_555 n
O4 W3 O13 83.9(6) 1_555 1_555 n
O5 W3 O11 94.4(7) 1_555 1_555 n
O5 W3 O13 159.2(8) 1_555 1_555 n
O11 W3 O13 83.9(7) 1_555 1_555 n
O13 W4 O14 96.7(7) 1_555 1_555 n
O13 W4 O15 90.1(7) 1_555 1_555 n
O13 W4 O25 91.2(7) 1_555 1_555 n
O13 W4 O34 164.2(9) 1_555 1_555 n
O14 W4 O15 96.4(7) 1_555 1_555 n
O14 W4 O25 104.3(8) 1_555 1_555 n
O14 W4 O34 98.1(8) 1_555 1_555 n
O15 W4 O25 159.0(8) 1_555 1_555 n
O15 W4 O34 82.6(6) 1_555 1_555 n
O25 W4 O34 90.7(7) 1_555 1_555 n
O11 W5 O23 85.9(6) 1_555 1_555 n
O11 W5 O24 96.9(7) 1_555 1_555 n
O11 W5 O25 81.1(6) 1_555 1_555 n
O11 W5 O33 163.0(8) 1_555 1_555 n
O23 W5 O24 97.3(7) 1_555 1_555 n
O23 W5 O25 158.5(8) 1_555 1_555 n
O23 W5 O33 95.5(7) 1_555 1_555 n
O24 W5 O25 101.3(8) 1_555 1_555 n
O24 W5 O33 99.8(8) 1_555 1_555 n
O25 W5 O33 92.0(7) 1_555 1_555 n
O8 W6 O21 81.2(6) 1_555 1_555 n
O8 W6 O22 91.5(7) 1_555 1_555 n
O8 W6 O23 79.0(7) 1_555 1_555 n
O8 W6 O31 161.2(10) 1_555 1_555 n
O21 W6 O22 103.2(9) 1_555 1_555 n
O21 W6 O23 152.0(9) 1_555 1_555 n
O21 W6 O31 96.5(8) 1_555 1_555 n
O22 W6 O23 97.0(8) 1_555 1_555 n
O22 W6 O31 107.1(9) 1_555 1_555 n
O23 W6 O31 95.9(8) 1_555 1_555 n
O7 W7 O19 82.9(7) 1_555 1_555 n
O7 W7 O20 89.8(8) 1_555 1_555 n
O7 W7 O21 79.5(6) 1_555 1_555 n
O7 W7 O29 168.8(10) 1_555 1_555 n
O19 W7 O20 99.2(9) 1_555 1_555 n
O19 W7 O21 153.0(9) 1_555 1_555 n
O19 W7 O29 95.9(8) 1_555 1_555 n
O20 W7 O21 101.0(8) 1_555 1_555 n
O20 W7 O29 101.4(9) 1_555 1_555 n
O21 W7 O29 97.4(8) 1_555 1_555 n
O9 W8 O17 80.3(6) 1_555 1_555 n
O9 W8 O18 93.9(7) 1_555 1_555 n
O9 W8 O19 84.6(6) 1_555 1_555 n
O9 W8 O30 163.2(9) 1_555 1_555 n
O17 W8 O18 99.8(7) 1_555 1_555 n
O17 W8 O19 154.8(8) 1_555 1_555 n
O17 W8 O30 91.1(7) 1_555 1_555 n
O18 W8 O19 101.2(8) 1_555 1_555 n
O18 W8 O30 101.8(7) 1_555 1_555 n
O19 W8 O30 98.0(7) 1_555 1_555 n
O12 W9 O15 88.6(7) 1_555 1_555 n
O12 W9 O16 97.0(8) 1_555 1_555 n
O12 W9 O17 88.3(7) 1_555 1_555 n
O12 W9 O32 160.9(9) 1_555 1_555 n
O15 W9 O16 103.3(8) 1_555 1_555 n
O15 W9 O17 158.2(9) 1_555 1_555 n
O15 W9 O32 86.5(7) 1_555 1_555 n
O16 W9 O17 98.5(8) 1_555 1_555 n
O16 W9 O32 102.1(8) 1_555 1_555 n
O17 W9 O32 89.4(7) 1_555 1_555 n
K2 O2W H2A 118.2(16) 1_555 1_555 n
K2 O2W H2B 113.8(17) 1_555 1_555 n
K2 O2W K10 50.2(5) 1_555 1_555 n
H2A O2W H2B 108.0(20) 1_555 1_555 n
H2A O2W K10 166.4(16) 1_555 1_555 n
H2B O2W K10 84.8(17) 1_555 1_555 n
O2W H2A H2B 36.5(19) 1_555 1_555 n
O2W H2B H2A 35.5(18) 1_555 1_555 n
K2 K10 O2 56.8(5) 1_555 -4_545 n
K2 K10 O8 105.0(7) 1_555 -4_756 n
K2 K10 O17 60.7(5) 1_555 -2_576 n
K2 K10 O22 125.7(7) 1_555 -4_656 n
K2 K10 O2W 61.2(5) 1_555 1_555 n
K2 K10 K7 128.1(9) 1_555 302_645 n
K2 K10 K8 132.9(7) 1_555 -4_656 n
O2 K10 O8 51.8(4) -4_756 -4_756 n
O2 K10 O17 99.7(5) -4_656 -2_576 n
O2 K10 O22 96.7(5) -4_656 -4_656 n
O2 K10 O2W 62.4(4) -4_656 1_555 n
O2 K10 K7 80.8(6) -4_656 302_645 n
O2 K10 K8 151.3(12) -4_656 -4_656 n
O8 K10 O17 146.0(7) -4_656 -2_576 n
O8 K10 O22 51.4(4) -4_656 -4_656 n
O8 K10 O2W 68.4(5) -4_656 1_555 n
O8 K10 K7 57.9(6) -4_656 302_645 n
O8 K10 K8 103.6(9) -4_656 -4_656 n
O17 K10 O22 162.4(7) -2_576 -4_656 n
O17 K10 O2W 118.5(6) -2_576 1_555 n
O17 K10 K7 104.7(7) -2_576 302_645 n
O17 K10 K8 108.1(11) -2_576 -4_656 n
O22 K10 O2W 64.6(5) -4_656 1_555 n
O22 K10 K7 84.0(7) -4_656 302_645 n
O22 K10 K8 54.9(10) -4_656 -4_656 n
O2W K10 K7 126.2(7) 1_555 302_645 n
O2W K10 K8 96.9(10) 1_555 -4_656 n
K7 K10 K8 98.8(7) 302_645 -4_656 n
K4 O4W H4A 170.1(15) -3_756 1_555 n
K4 O4W H4B 84.5(16) -3_756 1_555 n
H4A O4W H4B 104.9(19) 1_555 1_555 n
O4W H4A H4B 30.8(16) 1_555 1_555 n
O4W H4B H4A 44.2(17) 1_555 1_555 n
K3 O5W H5A 99.8(16) 1_555 1_555 n
K3 O5W H5B 111.3(22) 1_555 1_555 n
H5A O5W H5B 116.4(26) 1_555 1_555 n
K3 H5B O5W 57.1(21) 1_555 1_555 n
K3 O6W H6A 96.1(19) 1_555 1_555 n
K3 O6W H6B 121.9(15) 1_555 1_555 n
H6A O6W H6B 102.4(26) 1_555 1_555 n
K3 H6A O6W 71.4(18) 1_555 1_555 n
K3 H6A H6B 102.7(18) 1_555 1_555 n
O6W H6A H6B 51.1(25) 1_555 1_555 n
O6W H6B H6A 26.4(19) 1_555 1_555 n
K4 O7W H7A 102.0(27) 1_555 1_555 n
K4 O7W H7B 61.4(29) 1_555 1_555 n
K4 O7W K7 116.8(10) 1_555 -201_675 n
H7A O7W H7B 110.4(34) 1_555 1_555 n
H7A O7W K7 69.8(25) 1_555 -201_675 n
H7B O7W K7 64.1(29) 1_555 -201_675 n
K4 H7A O7W 60.7(24) 1_555 1_555 n
K4 H7A H7B 52.3(22) 1_555 1_555 n
K4 H7A K7 113.0(15) 1_555 -201_675 n
O7W H7A H7B 27.2(26) 1_555 1_555 n
O7W H7A K7 93.6(26) 1_555 -201_675 n
H7B H7A K7 76.5(25) 1_555 -201_675 n
K4 H7B O7W 105.7(32) 1_555 1_555 n
K4 H7B H7A 103.4(27) 1_555 1_555 n
K4 H7B K7 134.9(17) 1_555 -201_675 n
O7W H7B H7A 42.4(33) 1_555 1_555 n
O7W H7B K7 105.1(31) 1_555 -201_675 n
H7A H7B K7 78.9(26) 1_555 -201_675 n
O5 K7 O8 52.5(5) -203_755 -203_755 n
O5 K7 O11 49.2(4) -203_544 -203_544 n
O5 K7 O23 86.5(6) -203_655 -203_655 n
O5 K7 K10 98.2(8) -203_655 202_654 n
O5 K7 O7W 52.4(6) -203_655 -201_675 n
O5 K7 H7A 65.9(10) -203_655 -201_675 n
O5 K7 H7B 42.0(8) -203_655 -201_675 n
O5 K7 K8 129.3(8) -203_655 -202_575 n
O8 K7 O11 60.1(5) -203_544 -203_544 n
O8 K7 O23 51.0(4) -203_655 -203_655 n
O8 K7 K10 66.5(6) -203_655 202_654 n
O8 K7 O7W 100.6(8) -203_655 -201_675 n
O8 K7 H7A 108.1(11) -203_655 -201_675 n
O8 K7 H7B 89.9(9) -203_655 -201_675 n
O8 K7 K8 79.2(8) -203_655 -202_575 n
O11 K7 O23 51.0(4) -203_655 -203_655 n
O11 K7 K10 126.6(8) -203_655 202_654 n
O11 K7 O7W 88.2(7) -203_655 -201_675 n
O11 K7 H7A 104.7(12) -203_655 -201_675 n
O11 K7 H7B 81.5(9) -203_655 -201_675 n
O11 K7 K8 122.1(8) -203_655 -202_575 n
O23 K7 K10 93.9(7) -203_655 202_654 n
O23 K7 O7W 137.0(8) -203_655 -201_675 n
O23 K7 H7A 152.3(12) -203_655 -201_675 n
O23 K7 H7B 127.8(10) -203_655 -201_675 n
O23 K7 K8 71.8(7) -203_655 -202_575 n
K10 K7 O7W 103.0(8) 202_654 -201_675 n
K10 K7 H7A 92.3(11) 202_654 -201_675 n
K10 K7 H7B 100.1(10) 202_654 -201_675 n
K10 K7 K8 41.4(5) 202_654 -202_575 n
O7W K7 H7A 16.6(12) -201_675 -201_675 n
O7W K7 H7B 10.8(9) -201_675 -201_675 n
O7W K7 K8 141.8(8) -201_675 -202_575 n
H7A K7 H7B 24.5(10) -201_675 -201_675 n
H7A K7 K8 127.2(12) -201_675 -202_575 n
H7B K7 K8 141.2(10) -201_675 -202_575 n
O18 K8 O18 70.1(13) 102_644 203_474 n
O18 K8 O22 127.65(31) 102_644 1_555 n
O18 K8 O22 132.30(31) 102_644 104_564 n
O18 K8 K10 67.0(7) 102_644 -101_665 n
O18 K8 K10 100.4(12) 102_644 -304_556 n
O18 K8 K7 86.2(8) 102_644 -202_475 n
O18 K8 K7 74.8(6) 102_644 -203_655 n
O18 K8 O22 132.30(31) 203_474 1_555 n
O18 K8 O22 127.65(31) 203_474 104_564 n
O18 K8 K10 100.4(12) 203_474 -101_665 n
O18 K8 K10 67.0(7) 203_474 -304_556 n
O18 K8 K7 74.8(6) 203_474 -202_475 n
O18 K8 K7 86.2(8) 203_474 -203_655 n
O22 K8 O22 76.7(14) 1_555 104_564 n
O22 K8 K10 127.2(14) 1_555 -101_665 n
O22 K8 K10 66.3(6) 1_555 -304_556 n
O22 K8 K7 139.7(14) 1_555 -202_475 n
O22 K8 K7 63.33(35) 1_555 -203_655 n
O22 K8 K10 66.3(6) 104_564 -101_665 n
O22 K8 K10 127.2(14) 104_564 -304_556 n
O22 K8 K7 63.33(35) 104_564 -202_475 n
O22 K8 K7 139.7(14) 104_564 -203_655 n
K10 K8 K10 165.2(21) -101_665 -304_556 n
K10 K8 K7 39.8(5) -101_665 -202_475 n
K10 K8 K7 135.8(8) -101_665 -203_655 n
K10 K8 K7 135.8(8) -304_556 -202_475 n
K10 K8 K7 39.8(5) -304_556 -203_655 n
K7 K8 K7 156.9(14) -202_475 -203_655 n

loop_
_geom_bond_atom_site_label_1
_geom_bond_atom_site_label_2
_geom_bond_distance
_geom_bond_site_symmetry_2
_geom_bond_publ_flag
Au1 K2 3.904(15) 1_555 n
Au1 K2 3.904(15) -2_565 n
Au1 K4 3.912(33) 1_555 n
Au1 K4 3.912(33) -2_565 n
Au1 O32 1.893(12) 1_555 n
Au1 O32 1.893(12) -2_565 n
Au1 O34 1.901(11) 1_555 n
Au1 O34 1.901(11) -2_565 n
Au1 O35 1.771(22) 1_555 n
Au1 O1W 1.983(28) 1_555 n
K1 K3 5.080(19) 1_555 n
K1 K3 5.080(19) -201_574 n
K1 O4 2.755(10) 1_555 n
K1 O4 2.755(10) -201_574 n
K1 O12 2.767(10) 1_555 n
K1 O12 2.767(10) -201_574 n
K1 O13 2.854(11) 1_555 n
K1 O13 2.854(11) -201_574 n
K1 O15 3.000(10) 1_555 n
K1 O15 3.000(10) -201_574 n
K1 W2 3.718(12) 1_555 n
K1 W2 3.718(12) -201_574 n
K1 W3 3.828(12) 1_555 n
K1 W3 3.828(12) -201_574 n
K1 W4 3.855(13) 1_555 n
K1 W4 3.855(13) -201_574 n
K1 W9 3.803(12) 1_555 n
K1 W9 3.803(12) -201_574 n
K1 H4B 3.549(21) 1_555 n
K1 H4B 3.549(21) -201_574 n
K2 Au1 3.904(15) 1_555 n
K2 K4 4.784(34) -2_565 n
K2 K6 3.632(23) 1_555 n
K2 O2 2.815(17) -4_545 n
K2 O17 2.998(15) -2_565 n
K2 O25 3.080(17) 1_555 n
K2 O30 2.959(17) -2_565 n
K2 O32 2.880(16) -2_565 n
K2 O33 2.905(18) 1_555 n
K2 O34 2.938(18) 1_555 n
K2 O1W 3.633(14) 1_555 n
K2 W4 3.949(20) 1_555 n
K2 W5 3.897(18) 1_555 n
K2 W8 3.911(18) -2_565 n
K2 W9 3.886(18) -2_565 n
K2 O2W 2.983(17) 1_555 n
K2 H2A 3.527(29) 1_555 n
K2 H2B 3.486(33) 1_555 n
K2 K10 2.615(23) 1_555 n
K2 K7 4.970(26) 302_645 n
K2 K8 5.158(16) -4_545 n
K3 K1 5.080(19) 1_555 n
K3 O3 2.783(21) -201_574 n
K3 O6 2.888(20) -4_545 n
K3 O7 2.901(22) -4_545 n
K3 O9 2.852(21) -4_545 n
K3 O14 2.669(20) 1_555 n
K3 O19 2.862(22) -4_545 n
K3 W1 3.804(21) -4_545 n
K3 W2 3.639(22) -4_545 n
K3 W2 4.185(22) -201_574 n
K3 W7 3.959(23) -4_545 n
K3 W8 3.844(21) -4_545 n
K3 O5W 2.756(24) 1_555 n
K3 H5A 3.18(4) 1_555 n
K3 H5B 3.06(4) 1_555 n
K3 O6W 2.751(23) 1_555 n
K3 H6A 2.886(30) 1_555 n
K3 H6B 3.46(4) 1_555 n
K4 Au1 3.912(33) 1_555 n
K4 K2 4.784(34) -2_565 n
K4 K4 4.75(6) -2_565 n
K4 K4 4.64(6) -3_655 n
K4 K4 4.83(6) 104_665 n
K4 O2 3.043(32) 3_575 n
K4 O5 3.177(32) 3_575 n
K4 O6 3.298(30) 3_575 n
K4 O35 2.724(31) 1_555 n
K4 W1 3.752(32) 3_575 n
K4 O4W 3.670(32) 1_555 n
K4 O4W 3.183(34) -3_655 n
K4 H4B 3.20(4) -3_655 n
K4 O7W 2.66(4) 1_555 n
K4 H7A 2.98(5) 1_555 n
K4 H7B 2.43(5) 1_555 n
K4 K7 4.98(4) -201_574 n
K6 K2 3.632(23) 1_555 n
K6 K6 2.42(4) -2_565 n
K6 O26 3.006(20) 1_555 n
K6 O28 3.240(19) -2_565 n
K6 O29 3.230(21) -2_565 n
K6 O30 3.027(22) -2_565 n
K6 O31 3.065(20) 1_555 n
K6 O33 2.818(20) 1_555 n
K6 O1W 2.558(27) 1_555 n
K6 P1 3.783(22) 1_555 n
K6 P1 3.903(21) -2_565 n
K6 W5 4.049(20) 1_555 n
O1 W3 1.708(15) 1_555 n
O2 K2 2.815(17) -304_345 n
O2 K4 3.043(32) 203_474 n
O2 W1 1.706(15) 1_555 n
O2 K10 3.206(21) -304_345 n
O3 K3 2.783(21) -201_574 n
O3 W2 1.623(16) 1_555 n
O4 K1 2.755(10) 1_555 n
O4 W2 1.975(15) 1_555 n
O4 W3 1.948(16) 1_555 n
O4 H4B 1.968(25) -201_574 n
O5 K4 3.177(32) 203_474 n
O5 W1 2.073(15) 1_555 n
O5 W3 1.788(16) 1_555 n
O5 K7 3.038(24) -203_554 n
O6 K3 2.888(20) -304_345 n
O6 K4 3.298(30) 203_474 n
O6 W1 2.000(16) 1_555 n
O6 W2 1.920(15) 1_555 n
O7 K3 2.901(22) -304_345 n
O7 W1 1.862(15) 1_555 n
O7 W7 2.067(17) 1_555 n
O8 W1 1.809(17) 1_555 n
O8 W6 2.166(18) 1_555 n
O8 K10 3.233(21) -304_345 n
O8 K7 2.985(23) -203_554 n
O9 K3 2.852(21) -304_345 n
O9 W2 1.843(15) 1_555 n
O9 W8 2.061(15) 1_555 n
O10 P1 1.553(15) 1_555 n
O10 W1 2.424(14) 1_555 n
O10 W2 2.500(16) 1_555 n
O10 W3 2.428(14) 1_555 n
O11 W3 1.791(16) 1_555 n
O11 W5 2.088(16) 1_555 n
O11 K7 3.253(23) -203_554 n
O12 K1 2.767(10) 1_555 n
O12 W2 1.990(16) 1_555 n
O12 W9 1.901(16) 1_555 n
O13 K1 2.854(11) 1_555 n
O13 W3 2.016(16) 1_555 n
O13 W4 1.833(16) 1_555 n
O14 K3 2.669(20) 1_555 n
O14 W4 1.781(16) 1_555 n
O15 K1 3.000(10) 1_555 n
O15 W4 1.951(16) 1_555 n
O15 W9 1.880(17) 1_555 n
O15 H4A 1.742(27) 1_555 n
O16 W9 1.694(17) 1_555 n
O16 H7A 1.90(5) 1_555 n
O16 K7 3.610(23) -201_574 n
O17 K2 2.998(15) -2_565 n
O17 W8 2.010(15) 1_555 n
O17 W9 1.874(16) 1_555 n
O17 K10 3.229(19) -2_565 n
O18 W8 1.763(16) 1_555 n
O18 K10 3.286(21) -2_565 n
O18 K8 2.95(4) 2_655 n
O19 K3 2.862(22) -304_345 n
O19 W7 1.897(19) 1_555 n
O19 W8 1.906(17) 1_555 n
O20 W7 1.718(19) 1_555 n
O20 H5A 1.843(34) -304_345 n
O21 W6 1.873(17) 1_555 n
O21 W7 1.877(17) 1_555 n
O22 W6 1.718(19) 1_555 n
O22 K10 3.220(21) -304_345 n
O22 K8 2.88(4) 1_555 n
O23 W5 1.971(16) 1_555 n
O23 W6 2.009(18) 1_555 n
O23 K7 3.178(23) -203_554 n
O24 W5 1.772(16) 1_555 n
O24 H2A 1.897(32) 1_555 n
O25 K2 3.080(17) 1_555 n
O25 W4 1.823(16) 1_555 n
O25 W5 1.904(16) 1_555 n
O26 K6 3.006(20) 1_555 n
O26 P1 1.534(15) 1_555 n
O26 W5 2.363(15) 1_555 n
O26 W6 2.472(18) 1_555 n
O27 P1 1.519(16) 1_555 n
O27 W4 2.363(16) 1_555 n
O27 W9 2.387(16) 1_555 n
O28 K6 3.240(19) -2_565 n
O28 P1 1.517(15) 1_555 n
O28 W7 2.372(16) 1_555 n
O28 W8 2.335(15) 1_555 n
O29 K6 3.230(21) -2_565 n
O29 W7 1.744(16) 1_555 n
O30 K2 2.959(17) -2_565 n
O30 K6 3.027(22) -2_565 n
O30 W8 1.684(15) 1_555 n
O31 K6 3.065(20) 1_555 n
O31 W6 1.701(17) 1_555 n
O32 Au1 1.893(12) 1_555 n
O32 K2 2.880(16) -2_565 n
O32 W9 1.886(17) 1_555 n
O33 K2 2.905(18) 1_555 n
O33 K6 2.818(20) 1_555 n
O33 W5 1.767(16) 1_555 n
O34 Au1 1.901(11) 1_555 n
O34 K2 2.938(18) 1_555 n
O34 W4 1.925(16) 1_555 n
O35 Au1 1.771(22) 1_555 n
O35 K4 2.724(31) 1_555 n
O35 K4 2.724(31) -2_565 n
O1W Au1 1.983(28) 1_555 n
O1W K2 3.633(14) 1_555 n
O1W K2 3.633(14) -2_565 n
O1W K6 2.558(27) 1_555 n
O1W K6 2.558(27) -2_565 n
P1 K6 3.783(22) 1_555 n
P1 K6 3.903(21) -2_565 n
P1 O10 1.553(15) 1_555 n
P1 O26 1.534(15) 1_555 n
P1 O27 1.519(16) 1_555 n
P1 O28 1.517(15) 1_555 n
W1 K3 3.804(21) -304_345 n
W1 K4 3.752(32) 203_474 n
W1 O2 1.706(15) 1_555 n
W1 O5 2.073(15) 1_555 n
W1 O6 2.000(16) 1_555 n
W1 O7 1.862(15) 1_555 n
W1 O8 1.809(17) 1_555 n
W1 O10 2.424(14) 1_555 n
W1 K10 3.950(21) -304_345 n
W1 K7 3.882(24) -203_554 n
W2 K1 3.718(12) 1_555 n
W2 K3 4.185(22) -201_574 n
W2 K3 3.639(22) -304_345 n
W2 O3 1.623(16) 1_555 n
W2 O4 1.975(15) 1_555 n
W2 O6 1.920(15) 1_555 n
W2 O9 1.843(15) 1_555 n
W2 O10 2.500(16) 1_555 n
W2 O12 1.990(16) 1_555 n
W3 K1 3.828(12) 1_555 n
W3 O1 1.708(15) 1_555 n
W3 O4 1.948(16) 1_555 n
W3 O5 1.788(16) 1_555 n
W3 O10 2.428(14) 1_555 n
W3 O11 1.791(16) 1_555 n
W3 O13 2.016(16) 1_555 n
W3 K7 3.929(24) -203_554 n
W4 K1 3.855(13) 1_555 n
W4 K2 3.949(20) 1_555 n
W4 O13 1.833(16) 1_555 n
W4 O14 1.781(16) 1_555 n
W4 O15 1.951(16) 1_555 n
W4 O25 1.823(16) 1_555 n
W4 O27 2.363(16) 1_555 n
W4 O34 1.925(16) 1_555 n
W5 K2 3.897(18) 1_555 n
W5 K6 4.049(20) 1_555 n
W5 O11 2.088(16) 1_555 n
W5 O23 1.971(16) 1_555 n
W5 O24 1.772(16) 1_555 n
W5 O25 1.904(16) 1_555 n
W5 O26 2.363(15) 1_555 n
W5 O33 1.767(16) 1_555 n
W6 O8 2.166(18) 1_555 n
W6 O21 1.873(17) 1_555 n
W6 O22 1.718(19) 1_555 n
W6 O23 2.009(18) 1_555 n
W6 O26 2.472(18) 1_555 n
W6 O31 1.701(17) 1_555 n
W7 K3 3.959(23) -304_345 n
W7 O7 2.067(17) 1_555 n
W7 O19 1.897(19) 1_555 n
W7 O20 1.718(19) 1_555 n
W7 O21 1.877(17) 1_555 n
W7 O28 2.372(16) 1_555 n
W7 O29 1.744(16) 1_555 n
W8 K2 3.911(18) -2_565 n
W8 K3 3.844(21) -304_345 n
W8 O9 2.061(15) 1_555 n
W8 O17 2.010(15) 1_555 n
W8 O18 1.763(16) 1_555 n
W8 O19 1.906(17) 1_555 n
W8 O28 2.335(15) 1_555 n
W8 O30 1.684(15) 1_555 n
W8 K10 3.912(21) -2_565 n
W9 K1 3.803(12) 1_555 n
W9 K2 3.886(18) -2_565 n
W9 O12 1.901(16) 1_555 n
W9 O15 1.880(17) 1_555 n
W9 O16 1.694(17) 1_555 n
W9 O17 1.874(16) 1_555 n
W9 O27 2.387(16) 1_555 n
W9 O32 1.886(17) 1_555 n
O2W K2 2.983(17) 1_555 n
O2W H2A 0.94(4) 1_555 n
O2W H2B 0.96(4) 1_555 n
O2W K10 3.171(22) 1_555 n
H2A K2 3.527(29) 1_555 n
H2A O24 1.897(32) 1_555 n
H2A O2W 0.94(4) 1_555 n
H2A H2B 1.54(4) 1_555 n
H2B K2 3.486(33) 1_555 n
H2B O2W 0.96(4) 1_555 n
H2B H2A 1.54(4) 1_555 n
H2B K10 3.230(34) 1_555 n
K10 K2 2.615(23) 1_555 n
K10 O2 3.206(21) -4_545 n
K10 O8 3.233(21) -4_545 n
K10 O17 3.229(19) -2_565 n
K10 O18 3.286(21) -2_565 n
K10 O22 3.220(21) -4_545 n
K10 W1 3.950(21) -4_545 n
K10 W8 3.912(21) -2_565 n
K10 O2W 3.171(22) 1_555 n
K10 H2B 3.230(34) 1_555 n
K10 O6W 3.631(22) 302_645 n
K10 H6B 3.295(34) 302_645 n
K10 K7 2.911(28) 302_645 n
K10 K8 3.009(20) -4_545 n
O4W K4 3.670(32) 1_555 n
O4W K4 3.183(34) -3_655 n
O4W H4A 1.07(4) 1_555 n
O4W H4B 0.78(4) 1_555 n
H4A O15 1.742(27) 1_555 n
H4A O4W 1.07(4) 1_555 n
H4A H4B 1.478(33) 1_555 n
H4B K1 3.549(21) 1_555 n
H4B K4 3.20(4) -3_655 n
H4B O4 1.968(25) -201_574 n
H4B O4W 0.78(4) 1_555 n
H4B H4A 1.478(33) 1_555 n
O5W K3 2.756(24) 1_555 n
O5W H5A 1.20(4) 1_555 n
O5W H5B 0.66(4) 1_555 n
H5A K3 3.18(4) 1_555 n
H5A O20 1.843(34) -4_545 n
H5A O5W 1.20(4) 1_555 n
H5A H5B 1.60(4) 1_555 n
H5B K3 3.06(4) 1_555 n
H5B O5W 0.66(4) 1_555 n
H5B H5A 1.60(4) 1_555 n
O6W K3 2.751(23) 1_555 n
O6W K10 3.631(22) 202_654 n
O6W H6A 0.63(4) 1_555 n
O6W H6B 1.10(5) 1_555 n
O6W K7 3.441(24) 1_555 n
H6A K3 2.886(30) 1_555 n
H6A O6W 0.63(4) 1_555 n
H6A H6B 1.37(4) 1_555 n
H6B K3 3.46(4) 1_555 n
H6B K10 3.295(34) 202_654 n
H6B O6W 1.10(5) 1_555 n
H6B H6A 1.37(4) 1_555 n
O7W K4 2.66(4) 1_555 n
O7W H7A 0.91(6) 1_555 n
O7W H7B 0.62(5) 1_555 n
O7W K7 3.177(29) -201_574 n
H7A K4 2.98(5) 1_555 n
H7A O16 1.90(5) 1_555 n
H7A O7W 0.91(6) 1_555 n
H7A H7B 1.26(5) 1_555 n
H7A K7 2.99(5) -201_574 n
H7B K4 2.43(5) 1_555 n
H7B O7W 0.62(5) 1_555 n
H7B H7A 1.26(5) 1_555 n
H7B K7 2.96(4) -201_574 n
K7 K2 4.970(26) 202_654 n
K7 K4 4.98(4) -201_574 n
K7 O5 3.038(24) -203_554 n
K7 O8 2.985(23) -203_554 n
K7 O11 3.253(23) -203_554 n
K7 O16 3.610(23) -201_574 n
K7 O23 3.178(23) -203_554 n
K7 W1 3.882(24) -203_554 n
K7 W3 3.929(24) -203_554 n
K7 K10 2.911(28) 202_654 n
K7 O6W 3.441(24) 1_555 n
K7 O7W 3.177(29) -201_574 n
K7 H7A 2.99(5) -201_574 n
K7 H7B 2.96(4) -201_574 n
K7 K8 4.495(24) -202_464 n
K8 K2 5.158(16) -101_654 n
K8 K2 5.158(16) -304_345 n
K8 O18 2.95(4) 102_644 n
K8 O18 2.95(4) 203_474 n
K8 O22 2.88(4) 1_555 n
K8 O22 2.88(4) 104_565 n
K8 K10 3.009(20) -101_654 n
K8 K10 3.009(20) -304_345 n
K8 K7 4.495(24) -202_364 n
K8 K7 4.495(24) -203_554 n
